data_7111958
loop_
_publ_author_name
'N. Kodiah Beyeh'
'Mario Cetina'
'Kari Rissanen'

_publ_section_title
;
 Halogen bonded analogues of deep cavity cavitands
;
_journal_name_full Chem.Commun.
_journal_page_first 1959
_journal_paper_doi 10.1039/c3cc49010f
_journal_volume 50
_journal_year 2014
_chemical_compound_source 'synthesis as described'
_chemical_formula_moiety 'C64 H96 N4 O8, 5.5 (C Br Cl3), 4.75 (Br), 2.5(O)'
_chemical_formula_sum 'C69.5 H96 Br10.25 Cl16.5 N4 O10.5'
_chemical_formula_weight 2559.5
_chemical_name_systematic
;
 ?
;
_space_group_crystal_system monoclinic
_space_group_IT_number 14
_space_group_name_Hall '-P 2yn'
_space_group_name_H-M_alt 'P 1 21/n 1'
_symmetry_space_group_name_Hall '-P 2yn'
_symmetry_space_group_name_H-M 'P 1 21/n 1'
_atom_sites_solution_hydrogens geom
_atom_sites_solution_primary iterative
_atom_sites_solution_secondary difmap
_audit_creation_date 2013-04-18T11:23:33-00:00
_audit_creation_method 'WinGX routine CIF_UPDATE'
_cell_angle_alpha 90
_cell_angle_beta 90.783(2)
_cell_angle_gamma 90
_cell_formula_units_Z 4
_cell_length_a 17.7068(4)
_cell_length_b 31.1489(9)
_cell_length_c 18.8860(5)
_cell_measurement_reflns_used 19653
_cell_measurement_temperature 123.0(1)
_cell_measurement_theta_max 28.283
_cell_measurement_theta_min 0.407
_cell_volume 10415.6(5)
_computing_cell_refinement 'HKL Scalepack (Otwinowski & Minor 1997)'
_computing_data_collection 'COLLECT (Hooft, 1998)'
_computing_data_reduction 'HKL Denzo and Scalepack (Otwinowski & Minor 1997)'
_computing_molecular_graphics 'MERCURY (Macrae et al., 2006)'
_computing_publication_material 'WinGX publication routines (Farrugia, 1999)'
_computing_structure_refinement 'SHELXL-2013 (Sheldrick, 2013)'
_computing_structure_solution 'SUPERFLIP (Palatinus & Chapuis, 2007)'
_diffrn_ambient_temperature 123.0(1)
_diffrn_detector 'CCD plate'
_diffrn_detector_area_resol_mean 9
_diffrn_measured_fraction_theta_full 0.954
_diffrn_measured_fraction_theta_max 0.952
_diffrn_measurement_device '95mm CCD camera on \k-goniostat'
_diffrn_measurement_device_type 'Bruker-Nonius Kappa Apex II Diffractometer'
_diffrn_measurement_method '\w and \f scans'
_diffrn_radiation_monochromator 'horizonally mounted graphite crystal'
_diffrn_radiation_probe x-ray
_diffrn_radiation_type MoK\a
_diffrn_radiation_wavelength 0.71073
_diffrn_reflns_av_R_equivalents 0.0755
_diffrn_reflns_av_unetI/netI 0.0883
_diffrn_reflns_Laue_measured_fraction_full 0.954
_diffrn_reflns_Laue_measured_fraction_max 0.952
_diffrn_reflns_limit_h_max 21
_diffrn_reflns_limit_h_min -20
_diffrn_reflns_limit_k_max 37
_diffrn_reflns_limit_k_min -37
_diffrn_reflns_limit_l_max 22
_diffrn_reflns_limit_l_min -22
_diffrn_reflns_number 76288
_diffrn_reflns_point_group_measured_fraction_full 0.954
_diffrn_reflns_point_group_measured_fraction_max 0.952
_diffrn_reflns_theta_full 25.242
_diffrn_reflns_theta_max 25.498
_diffrn_reflns_theta_min 1.323
_diffrn_source 'Enraf Nonius FR590'
_exptl_absorpt_coefficient_mu 4.415
_exptl_absorpt_correction_T_max 0.7457
_exptl_absorpt_correction_T_min 0.4531
_exptl_absorpt_correction_type multi-scan
_exptl_absorpt_process_details
;
Sheldrick, G. M. SADABS 2008/2; University of G\"ottingen: G\"ottingen,
        Germany, 2008.
;
_exptl_crystal_colour colourless
_exptl_crystal_density_diffrn 1.632
_exptl_crystal_description plate
_exptl_crystal_F_000 5057
_exptl_crystal_size_max 0.30
_exptl_crystal_size_mid 0.25
_exptl_crystal_size_min 0.10
_refine_diff_density_max 4.171
_refine_diff_density_min -2.307
_refine_diff_density_rms 0.243
_refine_ls_extinction_method none
_refine_ls_goodness_of_fit_ref 1.162
_refine_ls_hydrogen_treatment constr
_refine_ls_matrix_type full
_refine_ls_number_parameters 1097
_refine_ls_number_reflns 18449
_refine_ls_number_restraints 90
_refine_ls_restrained_S_all 1.178
_refine_ls_R_factor_all 0.1835
_refine_ls_R_factor_gt 0.1163
_refine_ls_shift/su_max 0.001
_refine_ls_shift/su_mean 0
_refine_ls_structure_factor_coef Fsqd
_refine_ls_weighting_details
;
 w=1/[\s^2^(Fo^2^)+(0.1959P)^2^+108.2777P]
 where P=(Fo^2^+2Fc^2^)/3
;
_refine_ls_weighting_scheme calc
_refine_ls_wR_factor_gt 0.3326
_refine_ls_wR_factor_ref 0.3863
_reflns_number_gt 10680
_reflns_number_total 18449
_reflns_threshold_expression 'I > 2\s(I)'
_cod_data_source_file c3cc49010f.txt
_cod_data_source_block 1_7_4
_cod_original_cell_volume 10415.5(5)
_cod_original_formula_sum 'C69.50 H96 Br10.25 Cl16.50 N4 O10.50'
_cod_database_code 7111958
_shelx_space_group_comment
;
The symmetry employed for this shelxl refinement is uniquely defined
by the following loop, which should always be used as a source of
symmetry information in preference to the above space-group names.
They are only intended as comments.
;

loop_
_space_group_symop_operation_xyz
'x, y, z'
'-x+1/2, y+1/2, -z+1/2'
'-x, -y, -z'
'x-1/2, -y-1/2, z-1/2'

loop_
_atom_site_label
_atom_site_type_symbol
_atom_site_fract_x
_atom_site_fract_y
_atom_site_fract_z
_atom_site_U_iso_or_equiv
_atom_site_adp_type
_atom_site_occupancy
_atom_site_calc_flag
_atom_site_disorder_assembly
_atom_site_disorder_group
N30 N 0.2732(7) 0.2588(3) -0.0764(5) 0.032(3) Uani 1 d . .
H30A H 0.2186 0.2654 -0.0732 0.039 Uiso 1 calc . .
H30B H 0.292 0.2527 -0.0278 0.039 Uiso 1 calc . .
N32 N 0.4318(6) 0.2643(3) 0.2266(6) 0.028(2) Uani 1 d . .
H32A H 0.3803 0.2549 0.2395 0.033 Uiso 1 calc . .
H32B H 0.4313 0.2708 0.1753 0.033 Uiso 1 calc . .
N34 N 0.0908(6) 0.2664(3) 0.3531(5) 0.031(2) Uani 1 d . .
H34A H 0.1455 0.2726 0.3501 0.037 Uiso 1 calc . .
H34B H 0.072 0.2602 0.3046 0.037 Uiso 1 calc . .
N36 N -0.0689(6) 0.2657(3) 0.0557(6) 0.031(2) Uani 1 d . .
H36A H -0.0703 0.2729 0.1068 0.037 Uiso 1 calc . .
H36B H -0.0169 0.2562 0.0449 0.037 Uiso 1 calc . .
O4 O 0.4163(5) 0.3396(3) -0.0010(5) 0.032(2) Uani 1 d . .
H4 H 0.4143 0.3131 0.0071 0.047 Uiso 1 calc . .
O6 O 0.1782(5) 0.3334(3) -0.1175(5) 0.034(2) Uani 1 d . .
H6 H 0.1329 0.3351 -0.1053 0.051 Uiso 1 calc . .
O11 O 0.3340(5) 0.3431(3) 0.3562(4) 0.032(2) Uani 1 d . .
H11 H 0.3523 0.3182 0.3589 0.047 Uiso 1 calc . .
O13 O 0.4620(5) 0.3389(3) 0.1374(4) 0.0283(19) Uani 1 d . .
H13 H 0.4498 0.3406 0.0944 0.042 Uiso 1 calc . .
O18 O -0.0501(5) 0.3467(3) 0.2764(5) 0.033(2) Uani 1 d . .
H18 H -0.0482 0.3198 0.2727 0.05 Uiso 1 calc . .
O20 O 0.1888(5) 0.3411(3) 0.3945(4) 0.033(2) Uani 1 d . .
H20 H 0.2347 0.3446 0.3851 0.049 Uiso 1 calc . .
O25 O 0.0308(5) 0.3390(3) -0.0789(4) 0.032(2) Uani 1 d . .
H25 H 0.0302 0.3121 -0.0754 0.048 Uiso 1 calc . .
O27 O -0.0982(5) 0.3436(3) 0.1386(5) 0.032(2) Uani 1 d . .
H27 H -0.0908 0.3496 0.1815 0.048 Uiso 1 calc . .
C1 C 0.2005(7) 0.3919(4) -0.0321(6) 0.029(3) Uani 1 d . .
C2 C 0.2523(7) 0.4094(4) 0.0149(6) 0.026(3) Uani 1 d . .
H2 H 0.2384 0.4345 0.0403 0.031 Uiso 1 calc . .
C3 C 0.3247(7) 0.3921(4) 0.0270(6) 0.027(3) Uani 1 d . .
C4 C 0.3440(7) 0.3553(4) -0.0116(7) 0.029(3) Uani 1 d . .
C5 C 0.2948(7) 0.3367(4) -0.0592(6) 0.028(3) Uani 1 d . .
C6 C 0.2233(7) 0.3547(4) -0.0688(7) 0.025(3) Uani 1 d . .
C7 C 0.3794(7) 0.4130(4) 0.0789(6) 0.026(3) Uani 1 d . .
H7 H 0.4313 0.4043 0.0644 0.032 Uiso 1 calc . .
C8 C 0.3678(7) 0.3952(4) 0.1534(6) 0.027(3) Uani 1 d . .
C9 C 0.3170(7) 0.4118(4) 0.2002(6) 0.027(3) Uani 1 d . .
H9 H 0.2881 0.4361 0.1856 0.032 Uiso 1 calc . .
C10 C 0.3050(7) 0.3954(4) 0.2679(7) 0.034(3) Uani 1 d . .
C11 C 0.3463(7) 0.3599(4) 0.2878(7) 0.029(3) Uani 1 d . .
C12 C 0.3996(7) 0.3417(4) 0.2434(7) 0.029(3) Uani 1 d . .
C13 C 0.4090(7) 0.3590(4) 0.1771(6) 0.023(3) Uani 1 d . .
C14 C 0.2473(7) 0.4163(4) 0.3168(6) 0.028(3) Uani 1 d . .
H14 H 0.2636 0.4087 0.3661 0.034 Uiso 1 calc . .
C15 C 0.1677(7) 0.3973(4) 0.3070(7) 0.030(3) Uani 1 d . .
C16 C 0.1151(7) 0.4151(4) 0.2585(6) 0.028(3) Uani 1 d . .
H16 H 0.1296 0.4397 0.2324 0.033 Uiso 1 calc . .
C17 C 0.0425(7) 0.3982(4) 0.2468(7) 0.029(3) Uani 1 d . .
C18 C 0.0232(8) 0.3630(4) 0.2868(7) 0.032(3) Uani 1 d . .
C19 C 0.0717(7) 0.3444(4) 0.3341(7) 0.027(3) Uani 1 d . .
C20 C 0.1437(7) 0.3619(4) 0.3427(6) 0.027(3) Uani 1 d . .
C21 C -0.0085(7) 0.4179(4) 0.1921(7) 0.028(3) Uani 1 d . .
H21 H -0.0612 0.4116 0.2076 0.034 Uiso 1 calc . .
C22 C 0.0000(7) 0.3958(4) 0.1185(7) 0.029(3) Uani 1 d . .
C23 C 0.0535(7) 0.4116(4) 0.0714(7) 0.031(3) Uani 1 d . .
H23 H 0.0831 0.4358 0.0847 0.038 Uiso 1 calc . .
C24 C 0.0644(7) 0.3931(4) 0.0059(6) 0.026(3) Uani 1 d . .
C25 C 0.0213(7) 0.3574(4) -0.0120(6) 0.026(3) Uani 1 d . .
C26 C -0.0340(7) 0.3411(4) 0.0333(7) 0.032(3) Uani 1 d . .
C27 C -0.0434(7) 0.3617(4) 0.0993(7) 0.027(3) Uani 1 d . .
C28 C 0.1243(7) 0.4099(4) -0.0457(6) 0.029(3) Uani 1 d . .
H28 H 0.1085 0.4001 -0.094 0.035 Uiso 1 calc . .
C29 C 0.3135(7) 0.2983(4) -0.1038(7) 0.029(3) Uani 1 d . .
H29A H 0.3687 0.2934 -0.1026 0.035 Uiso 1 calc . .
H29B H 0.2978 0.3037 -0.1535 0.035 Uiso 1 calc . .
C31 C 0.4512(8) 0.3052(4) 0.2675(7) 0.030(3) Uani 1 d . .
H31A H 0.4451 0.3002 0.3189 0.037 Uiso 1 calc . .
H31B H 0.5045 0.3131 0.2592 0.037 Uiso 1 calc . .
C33 C 0.0519(8) 0.3054(4) 0.3796(7) 0.032(3) Uani 1 d . .
H33A H 0.0674 0.3108 0.4293 0.038 Uiso 1 calc . .
H33B H -0.0034 0.3007 0.3782 0.038 Uiso 1 calc . .
C35 C -0.0862(7) 0.3048(4) 0.0142(7) 0.034(3) Uani 1 d . .
H35A H -0.139 0.3137 0.0228 0.04 Uiso 1 calc . .
H35B H -0.0816 0.2984 -0.0369 0.04 Uiso 1 calc . .
C37 C 0.2826(8) 0.2185(4) -0.1211(7) 0.031(3) Uani 1 d . .
H37 H 0.3372 0.2146 -0.1322 0.038 Uiso 1 calc . .
C38 C 0.2556(9) 0.1809(4) -0.0768(8) 0.041(3) Uani 1 d . .
H38A H 0.2024 0.1854 -0.0632 0.049 Uiso 1 calc . .
H38B H 0.2867 0.1787 -0.033 0.049 Uiso 1 calc . .
C39 C 0.2626(11) 0.1394(5) -0.1203(9) 0.057(4) Uani 1 d . .
H39A H 0.2429 0.1149 -0.0927 0.068 Uiso 1 calc . .
H39B H 0.3164 0.1338 -0.1303 0.068 Uiso 1 calc . .
C40 C 0.2186(11) 0.1434(5) -0.1893(10) 0.064(5) Uani 1 d . .
H40A H 0.2249 0.1167 -0.2171 0.077 Uiso 1 calc . .
H40B H 0.1642 0.1466 -0.179 0.077 Uiso 1 calc . .
C41 C 0.2447(9) 0.1818(5) -0.2334(8) 0.049(4) Uani 1 d . .
H41A H 0.2134 0.184 -0.2771 0.059 Uiso 1 calc . .
H41B H 0.298 0.1777 -0.2472 0.059 Uiso 1 calc . .
C42 C 0.2373(8) 0.2228(4) -0.1898(7) 0.038(3) Uani 1 d . .
H42A H 0.1835 0.2281 -0.1792 0.046 Uiso 1 calc . .
H42B H 0.2562 0.2476 -0.2173 0.046 Uiso 1 calc . .
C43 C 0.4853(8) 0.2285(4) 0.2406(7) 0.036(3) Uani 1 d . .
H43 H 0.4938 0.2257 0.2928 0.043 Uiso 1 calc . .
C44 C 0.5612(8) 0.2368(4) 0.2050(8) 0.037(3) Uani 1 d . .
H44A H 0.5828 0.2642 0.2224 0.045 Uiso 1 calc . .
H44B H 0.5535 0.2391 0.1531 0.045 Uiso 1 calc . .
C45 C 0.6157(8) 0.2000(5) 0.2218(8) 0.047(4) Uani 1 d . .
H45A H 0.6245 0.1982 0.2736 0.057 Uiso 1 calc . .
H45B H 0.6648 0.2053 0.199 0.057 Uiso 1 calc . .
C46 C 0.5813(10) 0.1568(5) 0.1941(9) 0.057(5) Uani 1 d . .
H46A H 0.576 0.158 0.1418 0.068 Uiso 1 calc . .
H46B H 0.6159 0.1329 0.2062 0.068 Uiso 1 calc . .
C47 C 0.5073(10) 0.1487(5) 0.2250(9) 0.052(4) Uani 1 d . .
H47A H 0.5137 0.1444 0.2767 0.063 Uiso 1 calc . .
H47B H 0.4861 0.122 0.2046 0.063 Uiso 1 calc . .
C48 C 0.4508(9) 0.1862(4) 0.2116(8) 0.044(4) Uani 1 d . .
H48A H 0.4026 0.1802 0.2355 0.052 Uiso 1 calc . .
H48B H 0.4402 0.1891 0.1602 0.052 Uiso 1 calc . .
C49 C 0.0802(7) 0.2259(4) 0.3989(6) 0.028(3) Uani 1 d . .
H49 H 0.0252 0.223 0.4094 0.034 Uiso 1 calc . .
C50 C 0.1037(8) 0.1878(4) 0.3566(8) 0.039(3) Uani 1 d . .
H50A H 0.157 0.1911 0.3423 0.047 Uiso 1 calc . .
H50B H 0.0721 0.1858 0.3131 0.047 Uiso 1 calc . .
C51 C 0.0951(9) 0.1467(4) 0.4004(8) 0.043(4) Uani 1 d . .
H51A H 0.1135 0.1218 0.3729 0.052 Uiso 1 calc . .
H51B H 0.041 0.1419 0.4106 0.052 Uiso 1 calc . .
C52 C 0.1405(11) 0.1503(5) 0.4709(9) 0.058(5) Uani 1 d . .
H52A H 0.1327 0.1241 0.4995 0.069 Uiso 1 calc . .
H52B H 0.1951 0.1526 0.4607 0.069 Uiso 1 calc . .
C53 C 0.1151(8) 0.1897(5) 0.5126(7) 0.040(3) Uani 1 d . .
H53A H 0.1461 0.1923 0.5565 0.047 Uiso 1 calc . .
H53B H 0.0618 0.186 0.5265 0.047 Uiso 1 calc . .
C54 C 0.1227(8) 0.2311(5) 0.4687(8) 0.041(3) Uani 1 d . .
H54A H 0.1018 0.2557 0.4952 0.049 Uiso 1 calc . .
H54B H 0.1767 0.237 0.4596 0.049 Uiso 1 calc . .
C55 C -0.1237(8) 0.2282(4) 0.0411(7) 0.033(3) Uani 1 d . .
H55 H -0.1306 0.225 -0.0113 0.04 Uiso 1 calc . .
C56 C -0.0880(9) 0.1876(4) 0.0702(9) 0.043(4) Uani 1 d . .
H56A H -0.0758 0.1915 0.1211 0.052 Uiso 1 calc . .
H56B H -0.0402 0.1818 0.0452 0.052 Uiso 1 calc . .
C57 C -0.1416(9) 0.1493(5) 0.0608(9) 0.052(4) Uani 1 d . .
H57A H -0.1488 0.1432 0.0097 0.062 Uiso 1 calc . .
H57B H -0.1192 0.1236 0.0836 0.062 Uiso 1 calc . .
C58 C -0.2150(9) 0.1587(6) 0.0926(8) 0.054(4) Uani 1 d . .
H58A H -0.2079 0.1629 0.1443 0.064 Uiso 1 calc . .
H58B H -0.2491 0.1339 0.0854 0.064 Uiso 1 calc . .
C59 C -0.2524(9) 0.1993(5) 0.0606(8) 0.043(4) Uani 1 d . .
H59A H -0.3014 0.2048 0.0835 0.052 Uiso 1 calc . .
H59B H -0.2617 0.1952 0.0092 0.052 Uiso 1 calc . .
C60 C -0.1984(8) 0.2377(5) 0.0731(7) 0.038(3) Uani 1 d . .
H60A H -0.2202 0.2639 0.0514 0.046 Uiso 1 calc . .
H60B H -0.1919 0.2428 0.1245 0.046 Uiso 1 calc . .
C61 C 0.3770(8) 0.4629(4) 0.0772(7) 0.031(3) Uani 1 d . .
H61A H 0.3835 0.4726 0.0277 0.037 Uiso 1 calc . .
H61B H 0.3264 0.4725 0.0925 0.037 Uiso 1 calc . .
C62 C 0.4359(9) 0.4845(5) 0.1232(9) 0.053(4) Uani 1 d . .
H62A H 0.4309 0.5157 0.1189 0.079 Uiso 1 calc . .
H62B H 0.4863 0.4757 0.1079 0.079 Uiso 1 calc . .
H62C H 0.4289 0.476 0.1726 0.079 Uiso 1 calc . .
C63 C 0.2466(8) 0.4656(4) 0.3136(7) 0.032(3) Uani 1 d . .
H63A H 0.2991 0.4761 0.3188 0.038 Uiso 1 calc . .
H63B H 0.2277 0.4746 0.2663 0.038 Uiso 1 calc . .
C64 C 0.2004(11) 0.4863(6) 0.3675(9) 0.063(5) Uani 1 d . .
H64A H 0.2019 0.5175 0.3611 0.094 Uiso 1 calc . .
H64B H 0.2202 0.479 0.4147 0.094 Uiso 1 calc . .
H64C H 0.1481 0.4763 0.3629 0.094 Uiso 1 calc . .
C65 C -0.0032(8) 0.4669(4) 0.1865(7) 0.034(3) Uani 1 d . .
H65A H 0.0497 0.4749 0.1767 0.04 Uiso 1 calc . .
H65B H -0.035 0.4767 0.1461 0.04 Uiso 1 calc . .
C66 C -0.0284(9) 0.4897(5) 0.2533(8) 0.048(4) Uani 1 d . .
H66A H -0.0233 0.5208 0.247 0.071 Uiso 1 calc . .
H66B H 0.0032 0.4804 0.2934 0.071 Uiso 1 calc . .
H66C H -0.0813 0.4826 0.2625 0.071 Uiso 1 calc . .
C67 C 0.1249(8) 0.4600(4) -0.0476(7) 0.035(3) Uani 1 d . .
H67A H 0.0723 0.4705 -0.0519 0.042 Uiso 1 calc . .
H67B H 0.1462 0.4709 -0.0022 0.042 Uiso 1 calc . .
C68 C 0.1702(8) 0.4780(5) -0.1077(8) 0.042(3) Uani 1 d . .
H68A H 0.1687 0.5095 -0.1061 0.063 Uiso 1 calc . .
H68B H 0.1486 0.468 -0.1529 0.063 Uiso 1 calc . .
H68C H 0.2226 0.4682 -0.1033 0.063 Uiso 1 calc . .
Br1 Br 0.4246(2) 0.24100(13) 0.0274(2) 0.0339(8) Uani 0.75 d A 1
Br1' Br 0.3984(7) 0.2425(4) 0.0460(6) 0.042(3) Uani 0.25 d B 2
Br2 Br 0.2979(3) 0.24427(18) 0.3408(3) 0.0432(11) Uani 0.75 d C 1
Br2' Br 0.3162(9) 0.2422(5) 0.3615(8) 0.031(2) Uani 0.25 d D 2
Br3 Br -0.0620(2) 0.24820(17) 0.2518(3) 0.0349(9) Uani 0.75 d E 1
Br3' Br -0.0378(7) 0.2485(5) 0.2350(7) 0.036(3) Uani 0.25 d F 2
Br4 Br 0.0557(3) 0.23939(13) -0.0691(2) 0.0614(11) Uani 0.75 d G 1
Br4' Br 0.0741(6) 0.2418(3) -0.0446(4) 0.0207(17) Uani 0.25 d H 2
C1A C 0.4951(5) 0.0825(3) 0.0072(4) 0.081(6) Uani 1 d . .
Br1A Br 0.45016(10) 0.13855(5) 0.01677(9) 0.0524(5) Uani 1 d . .
Cl1A Cl 0.5940(4) 0.0859(2) 0.0098(4) 0.1142(16) Uani 0.8 d I 1
Cl2A Cl 0.4634(5) 0.0502(2) 0.0770(4) 0.1142(16) Uani 0.8 d I 1
Cl3A Cl 0.4646(5) 0.0622(2) -0.0751(3) 0.1142(16) Uani 0.8 d I 1
Cl1' Cl 0.5488(7) 0.0703(7) 0.0834(5) 0.1142(16) Uani 0.2 d I 2
Cl2' Cl 0.4174(8) 0.0473(7) -0.0018(6) 0.1142(16) Uani 0.2 d I 2
Cl3' Cl 0.5553(6) 0.0716(8) -0.0662(5) 0.1142(16) Uani 0.2 d I 2
C1B C 0.3382(6) 0.0758(4) 0.3621(8) 0.043(4) Uani 1 d . .
Br1B Br 0.32487(8) 0.13742(5) 0.35870(8) 0.0434(4) Uani 1 d . .
Cl1B Cl 0.3630(3) 0.05689(15) 0.2779(3) 0.0779(15) Uani 1 d . .
Cl2B Cl 0.4089(3) 0.06258(15) 0.4229(4) 0.095(2) Uani 1 d . .
Cl3B Cl 0.2526(3) 0.05117(15) 0.3852(4) 0.0868(17) Uani 1 d . .
C1C C -0.1096(6) 0.0848(3) 0.2759(8) 0.053(4) Uani 1 d . .
Br1C Br -0.08134(10) 0.14444(5) 0.26651(9) 0.0532(5) Uani 1 d . .
Cl1C Cl -0.0970(3) 0.06866(13) 0.3642(2) 0.0656(13) Uani 1 d . .
Cl2C Cl -0.2069(4) 0.0815(2) 0.2551(4) 0.112(2) Uani 1 d . .
Cl3C Cl -0.0569(4) 0.05336(15) 0.2194(3) 0.103(2) Uani 1 d . .
C1D C 0.0111(6) 0.0708(2) -0.1037(5) 0.093(7) Uani 1 d . .
Br1D Br 0.02551(12) 0.13093(7) -0.08610(11) 0.0723(6) Uani 1 d . .
Cl1D Cl -0.0605(6) 0.0510(2) -0.0507(4) 0.148(4) Uani 1 d . .
Cl2D Cl -0.0060(4) 0.06185(18) -0.1938(3) 0.0926(18) Uani 1 d . .
Cl3D Cl 0.0939(5) 0.0419(2) -0.0835(4) 0.129(3) Uani 1 d . .
C1E C 0.6741(8) 0.4302(4) 0.1353(7) 0.040(3) Uani 1 d . .
Br1E Br 0.76481(9) 0.39766(5) 0.12454(9) 0.0480(4) Uani 1 d . .
Cl1E Cl 0.59670(16) 0.39385(9) 0.14860(15) 0.0267(6) Uani 1 d . .
Cl3E Cl 0.6559(2) 0.46077(11) 0.05800(19) 0.0452(9) Uani 1 d . .
Cl2E Cl 0.6828(2) 0.46490(12) 0.20825(19) 0.0474(9) Uani 1 d . .
C1F C 0.1621(5) 0.1061(4) 0.1346(6) 0.071(13) Uani 0.5 d . .
Br1F Br 0.2643(3) 0.11927(19) 0.1079(3) 0.118(2) Uani 0.5 d . .
Cl1F Cl 0.1619(6) 0.0994(5) 0.2266(4) 0.097(4) Uani 0.5 d . .
Cl2F Cl 0.1233(8) 0.0576(4) 0.1026(7) 0.105(4) Uani 0.5 d . .
Cl3F Cl 0.1115(9) 0.1481(5) 0.0941(11) 0.154(7) Uani 0.5 d . .
O1W O 0.2745(5) 0.4561(3) 0.5442(5) 0.047(3) Uani 1 d . .
O2W O 0.2161(6) 0.5203(4) 0.6377(6) 0.064(3) Uani 1 d . .
O3W O 0.1580(12) 0.4440(6) 0.6467(14) 0.067(8) Uani 0.5 d . .
Br1G Br 0.0931(5) 0.2656(3) 0.1627(4) 0.051(2) Uani 0.2 d J 1
Br2G Br 0.2528(10) 0.2544(4) 0.1103(8) 0.045(2) Uani 0.1 d K 2
Br3G Br 0.1884(6) 0.3352(3) 0.1531(5) 0.045(2) Uani 0.15 d L 3
Br4G Br 0.1384(6) 0.2621(3) 0.0586(5) 0.070(3) Uani 0.2 d M 4
Br5G Br 0.2308(9) 0.2617(6) 0.2139(9) 0.056(4) Uani 0.1 d N 5

loop_
_atom_site_aniso_label
_atom_site_aniso_U_11
_atom_site_aniso_U_22
_atom_site_aniso_U_33
_atom_site_aniso_U_23
_atom_site_aniso_U_13
_atom_site_aniso_U_12
N30 0.048(7) 0.024(6) 0.025(6) -0.005(4) 0.003(5) 0.002(5)
N32 0.025(6) 0.024(5) 0.035(6) 0.001(4) 0.008(4) 0.006(4)
N34 0.036(6) 0.032(6) 0.025(6) 0.002(5) 0.000(5) -0.002(5)
N36 0.032(6) 0.026(6) 0.036(6) 0.002(5) 0.006(5) -0.006(5)
O4 0.033(5) 0.029(5) 0.033(5) -0.004(4) 0.007(4) 0.006(4)
O6 0.026(5) 0.035(5) 0.041(5) -0.012(4) -0.001(4) 0.001(4)
O11 0.029(5) 0.033(5) 0.033(5) 0.004(4) 0.006(4) 0.007(4)
O13 0.027(5) 0.028(5) 0.030(5) 0.000(4) 0.008(4) 0.001(4)
O18 0.032(5) 0.027(5) 0.040(5) 0.007(4) 0.007(4) -0.004(4)
O20 0.033(5) 0.039(5) 0.026(5) 0.006(4) 0.005(4) -0.002(4)
O25 0.034(5) 0.030(5) 0.031(5) 0.000(4) 0.007(4) 0.002(4)
O27 0.026(5) 0.036(5) 0.034(5) 0.003(4) 0.003(4) -0.003(4)
C1 0.040(8) 0.025(6) 0.022(6) -0.003(5) 0.015(6) -0.006(6)
C2 0.031(7) 0.018(6) 0.030(7) 0.003(5) 0.010(5) 0.001(5)
C3 0.023(7) 0.030(7) 0.028(7) -0.005(5) -0.001(5) -0.001(5)
C4 0.025(7) 0.033(7) 0.029(7) 0.011(5) 0.007(5) 0.007(6)
C5 0.034(7) 0.025(6) 0.025(6) 0.002(5) 0.009(5) 0.011(5)
C6 0.022(7) 0.018(6) 0.035(7) -0.002(5) 0.001(5) -0.006(5)
C7 0.021(7) 0.024(6) 0.034(7) 0.005(5) -0.002(5) 0.002(5)
C8 0.023(7) 0.024(6) 0.033(7) 0.002(5) -0.003(5) -0.005(5)
C9 0.027(7) 0.022(6) 0.032(7) 0.000(5) 0.001(5) -0.002(5)
C10 0.034(8) 0.031(7) 0.037(8) -0.001(6) 0.005(6) -0.012(6)
C11 0.031(7) 0.023(6) 0.033(7) -0.003(5) -0.003(6) -0.005(5)
C12 0.024(7) 0.031(7) 0.031(7) 0.001(5) -0.001(5) -0.004(5)
C13 0.025(7) 0.016(6) 0.030(7) -0.007(5) 0.003(5) -0.003(5)
C14 0.022(7) 0.039(8) 0.025(6) -0.005(5) 0.006(5) 0.005(5)
C15 0.026(7) 0.034(7) 0.031(7) -0.010(6) 0.009(5) 0.010(6)
C16 0.028(7) 0.025(6) 0.030(7) 0.004(5) 0.006(5) 0.005(5)
C17 0.036(8) 0.021(6) 0.031(7) 0.002(5) 0.005(6) 0.003(5)
C18 0.042(8) 0.024(7) 0.030(7) -0.004(5) 0.011(6) 0.002(6)
C19 0.020(7) 0.029(7) 0.032(7) 0.002(5) 0.010(5) -0.001(5)
C20 0.034(7) 0.026(7) 0.021(6) 0.001(5) 0.012(5) 0.004(5)
C21 0.028(7) 0.021(6) 0.036(7) 0.002(5) 0.001(5) -0.002(5)
C22 0.030(7) 0.019(6) 0.037(7) -0.003(5) 0.006(6) 0.009(5)
C23 0.020(7) 0.028(7) 0.046(8) 0.007(6) 0.003(6) -0.002(5)
C24 0.027(7) 0.028(7) 0.023(6) 0.008(5) 0.009(5) 0.001(5)
C25 0.027(7) 0.029(7) 0.022(6) 0.003(5) 0.006(5) 0.010(5)
C26 0.034(8) 0.021(6) 0.040(8) 0.012(6) 0.006(6) 0.000(5)
C27 0.017(6) 0.032(7) 0.032(7) 0.004(5) 0.003(5) 0.008(5)
C28 0.032(7) 0.031(7) 0.024(6) 0.003(5) -0.005(5) 0.003(6)
C29 0.036(7) 0.024(6) 0.028(7) -0.008(5) 0.008(6) 0.004(5)
C31 0.039(8) 0.023(7) 0.029(7) -0.002(5) -0.002(6) 0.009(6)
C33 0.037(8) 0.027(7) 0.031(7) -0.006(5) 0.012(6) -0.003(6)
C35 0.029(7) 0.026(7) 0.046(8) 0.006(6) 0.001(6) -0.001(6)
C37 0.041(8) 0.018(6) 0.036(7) -0.009(5) 0.010(6) 0.004(6)
C38 0.053(9) 0.027(7) 0.041(8) -0.005(6) -0.001(7) -0.003(6)
C39 0.072(12) 0.037(9) 0.061(11) -0.002(8) 0.021(9) -0.001(8)
C40 0.088(14) 0.034(9) 0.071(12) -0.028(8) 0.024(10) -0.018(9)
C41 0.054(10) 0.046(9) 0.048(9) -0.017(7) 0.001(7) -0.013(8)
C42 0.042(8) 0.034(8) 0.039(8) -0.008(6) 0.012(6) 0.004(6)
C43 0.048(9) 0.031(7) 0.029(7) 0.002(6) 0.012(6) 0.015(6)
C44 0.039(8) 0.032(7) 0.042(8) -0.003(6) 0.000(6) 0.007(6)
C45 0.032(8) 0.059(10) 0.050(9) 0.009(8) -0.006(7) 0.022(7)
C46 0.064(11) 0.058(11) 0.049(10) -0.011(8) -0.002(8) 0.039(9)
C47 0.076(12) 0.032(8) 0.049(9) 0.009(7) 0.006(8) 0.014(8)
C48 0.055(10) 0.030(8) 0.046(9) 0.006(6) 0.015(7) 0.004(7)
C49 0.032(7) 0.029(7) 0.024(6) 0.005(5) 0.008(5) -0.005(5)
C50 0.039(8) 0.030(7) 0.049(9) 0.003(6) 0.006(7) 0.004(6)
C51 0.062(10) 0.026(7) 0.043(9) 0.012(6) 0.019(7) 0.003(7)
C52 0.077(12) 0.034(9) 0.063(11) 0.022(8) 0.016(9) 0.010(8)
C53 0.039(8) 0.054(9) 0.026(7) 0.018(6) 0.003(6) 0.013(7)
C54 0.036(8) 0.039(8) 0.047(9) 0.013(7) -0.004(7) -0.002(6)
C55 0.037(8) 0.030(7) 0.033(7) -0.004(6) 0.010(6) -0.012(6)
C56 0.050(9) 0.020(7) 0.059(9) 0.005(6) 0.015(7) 0.002(6)
C57 0.063(11) 0.034(8) 0.058(10) 0.003(7) 0.015(8) 0.005(7)
C58 0.059(11) 0.063(11) 0.039(9) 0.006(8) -0.001(8) -0.020(9)
C59 0.058(10) 0.037(8) 0.035(8) 0.008(6) -0.006(7) -0.014(7)
C60 0.031(8) 0.048(9) 0.037(8) -0.003(6) 0.003(6) -0.005(6)
C61 0.041(8) 0.023(7) 0.028(7) 0.003(5) -0.001(6) 0.001(6)
C62 0.054(10) 0.031(8) 0.073(11) -0.001(8) -0.004(8) -0.006(7)
C63 0.035(8) 0.027(7) 0.033(7) -0.008(5) 0.002(6) -0.004(6)
C64 0.079(13) 0.045(10) 0.064(11) -0.012(8) 0.015(9) 0.002(9)
C65 0.042(8) 0.027(7) 0.032(7) 0.003(6) 0.007(6) 0.009(6)
C66 0.058(10) 0.043(9) 0.043(9) -0.004(7) 0.014(7) 0.013(7)
C67 0.033(8) 0.027(7) 0.044(8) 0.009(6) -0.004(6) -0.004(6)
C68 0.038(8) 0.033(8) 0.054(9) 0.017(7) 0.005(7) -0.004(6)
Br1 0.040(2) 0.0281(12) 0.0332(18) 0.0003(11) 0.0059(11) 0.0042(13)
Br1' 0.058(8) 0.029(4) 0.038(6) -0.001(4) -0.011(4) 0.008(5)
Br2 0.043(3) 0.0302(14) 0.057(3) 0.003(2) 0.0226(19) -0.0012(16)
Br2' 0.037(6) 0.024(4) 0.033(6) 0.006(4) -0.005(3) -0.001(4)
Br3 0.037(2) 0.0311(13) 0.037(2) 0.0029(13) 0.0040(13) -0.0044(15)
Br3' 0.049(8) 0.025(3) 0.033(6) 0.006(4) -0.007(5) -0.009(5)
Br4 0.073(3) 0.0418(17) 0.070(3) 0.011(2) 0.039(2) 0.0154(19)
Br4' 0.022(3) 0.028(3) 0.012(4) -0.005(3) -0.006(2) 0.001(2)
C1A 0.114(17) 0.057(12) 0.074(13) -0.001(10) 0.030(12) 0.029(12)
Br1A 0.0702(11) 0.0372(8) 0.0500(9) 0.0038(7) 0.0099(8) 0.0034(8)
Cl1A 0.158(4) 0.066(2) 0.120(3) 0.011(2) 0.050(3) 0.021(3)
Cl2A 0.158(4) 0.066(2) 0.120(3) 0.011(2) 0.050(3) 0.021(3)
Cl3A 0.158(4) 0.066(2) 0.120(3) 0.011(2) 0.050(3) 0.021(3)
Cl1' 0.158(4) 0.066(2) 0.120(3) 0.011(2) 0.050(3) 0.021(3)
Cl2' 0.158(4) 0.066(2) 0.120(3) 0.011(2) 0.050(3) 0.021(3)
Cl3' 0.158(4) 0.066(2) 0.120(3) 0.011(2) 0.050(3) 0.021(3)
C1B 0.037(8) 0.024(7) 0.069(10) 0.005(7) 0.018(7) 0.001(6)
Br1B 0.0463(9) 0.0304(8) 0.0537(9) -0.0012(6) 0.0102(7) -0.0034(6)
Cl1B 0.102(4) 0.047(3) 0.085(3) -0.016(2) 0.020(3) 0.003(3)
Cl2B 0.109(4) 0.042(3) 0.131(5) 0.000(3) -0.066(4) 0.005(3)
Cl3B 0.067(3) 0.046(3) 0.148(5) 0.012(3) 0.026(3) -0.019(2)
C1C 0.085(12) 0.043(9) 0.033(8) 0.002(7) 0.007(8) -0.006(9)
Br1C 0.0706(12) 0.0370(9) 0.0522(10) 0.0023(7) 0.0050(8) -0.0036(8)
Cl1C 0.111(4) 0.041(2) 0.044(2) 0.0084(18) 0.003(2) 0.002(2)
Cl2C 0.099(4) 0.085(4) 0.150(6) 0.060(4) -0.045(4) -0.043(3)
Cl3C 0.176(6) 0.038(2) 0.095(4) -0.011(2) 0.082(4) 0.006(3)
C1D 0.112(18) 0.061(13) 0.105(17) 0.013(12) 0.017(14) -0.009(13)
Br1D 0.0759(14) 0.0633(12) 0.0783(13) 0.0068(10) 0.0174(10) 0.0063(10)
Cl1D 0.227(8) 0.074(4) 0.147(6) -0.016(4) 0.119(6) -0.046(5)
Cl2D 0.137(5) 0.068(3) 0.072(3) -0.006(3) 0.022(3) 0.031(3)
Cl3D 0.163(7) 0.084(4) 0.140(6) -0.005(4) -0.046(5) 0.052(5)
C1E 0.051(9) 0.025(7) 0.044(8) -0.001(6) -0.003(7) 0.003(6)
Br1E 0.0457(9) 0.0417(9) 0.0569(10) 0.0026(7) 0.0089(7) 0.0029(7)
Cl1E 0.0239(16) 0.0240(15) 0.0325(16) 0.0001(12) 0.0080(12) -0.0004(12)
Cl3E 0.056(2) 0.0366(19) 0.043(2) 0.0087(16) 0.0033(17) 0.0036(17)
Cl2E 0.064(3) 0.0336(19) 0.045(2) -0.0049(16) 0.0075(18) 0.0007(17)
C1F 0.08(3) 0.10(3) 0.030(17) 0.018(17) -0.002(16) 0.07(2)
Br1F 0.121(4) 0.100(4) 0.134(5) 0.066(4) 0.051(4) 0.022(3)
Cl1F 0.062(6) 0.197(12) 0.033(5) -0.017(6) -0.001(4) -0.006(7)
Cl2F 0.106(9) 0.099(9) 0.111(9) -0.047(8) -0.008(7) 0.007(7)
Cl3F 0.118(10) 0.102(9) 0.240(15) 0.018(9) -0.110(10) 0.043(8)
O1W 0.044(6) 0.033(5) 0.063(7) 0.006(5) 0.023(5) 0.010(4)
O2W 0.037(6) 0.089(9) 0.066(8) -0.011(7) 0.018(5) 0.017(6)
O3W 0.043(12) 0.032(11) 0.13(2) 0.023(12) 0.065(13) 0.022(10)
Br1G 0.054(5) 0.064(5) 0.035(4) -0.009(3) 0.024(3) -0.030(4)
Br2G 0.074(6) 0.021(4) 0.042(4) -0.012(3) 0.013(4) 0.017(4)
Br3G 0.074(6) 0.021(4) 0.042(4) -0.012(3) 0.013(4) 0.017(4)
Br4G 0.085(7) 0.075(6) 0.051(5) -0.004(4) 0.019(5) 0.003(5)
Br5G 0.044(9) 0.058(10) 0.066(11) 0.013(8) -0.004(8) 0.014(8)

loop_
_atom_type_symbol
_atom_type_description
_atom_type_scat_dispersion_real
_atom_type_scat_dispersion_imag
_atom_type_scat_source
C C 0.0033 0.0016 'International Tables Vol C Tables 4.2.6.8 and 6.1.1.4'
H H 0 0 'International Tables Vol C Tables 4.2.6.8 and 6.1.1.4'
Br Br -0.2901 2.4595 'International Tables Vol C Tables 4.2.6.8 and 6.1.1.4'
N N 0.0061 0.0033 'International Tables Vol C Tables 4.2.6.8 and 6.1.1.4'
O O 0.0106 0.006 'International Tables Vol C Tables 4.2.6.8 and 6.1.1.4'
Cl Cl 0.1484 0.1585 'International Tables Vol C Tables 4.2.6.8 and 6.1.1.4'

loop_
_geom_angle_atom_site_label_1
_geom_angle_atom_site_label_2
_geom_angle_atom_site_label_3
_geom_angle
C29 N30 C37 115.0(10)
C29 N30 H30A 108.5
C37 N30 H30A 108.5
C29 N30 H30B 108.5
C37 N30 H30B 108.5
H30A N30 H30B 107.5
C43 N32 C31 113.4(10)
C43 N32 H32A 108.9
C31 N32 H32A 108.9
C43 N32 H32B 108.9
C31 N32 H32B 108.9
H32A N32 H32B 107.7
C33 N34 C49 114.8(9)
C33 N34 H34A 108.6
C49 N34 H34A 108.6
C33 N34 H34B 108.6
C49 N34 H34B 108.6
H34A N34 H34B 107.6
C35 N36 C55 113.8(10)
C35 N36 H36A 108.8
C55 N36 H36A 108.8
C35 N36 H36B 108.8
C55 N36 H36B 108.8
H36A N36 H36B 107.7
C4 O4 H4 109.5
C6 O6 H6 109.5
C11 O11 H11 109.5
C13 O13 H13 109.5
C18 O18 H18 109.5
C20 O20 H20 109.5
C25 O25 H25 109.5
C27 O27 H27 109.5
C2 C1 C6 116.7(12)
C2 C1 C28 123.8(11)
C6 C1 C28 119.5(11)
C1 C2 C3 123.3(11)
C1 C2 H2 118.4
C3 C2 H2 118.4
C4 C3 C2 117.2(11)
C4 C3 C7 121.9(11)
C2 C3 C7 120.9(11)
O4 C4 C5 121.5(11)
O4 C4 C3 116.5(11)
C5 C4 C3 121.9(11)
C4 C5 C6 118.8(11)
C4 C5 C29 124.2(11)
C6 C5 C29 117.0(11)
O6 C6 C1 123.7(11)
O6 C6 C5 114.1(10)
C1 C6 C5 122.2(11)
C8 C7 C3 110.2(10)
C8 C7 C61 112.2(10)
C3 C7 C61 113.5(10)
C8 C7 H7 106.8
C3 C7 H7 106.8
C61 C7 H7 106.8
C9 C8 C13 116.0(11)
C9 C8 C7 123.5(11)
C13 C8 C7 120.5(11)
C8 C9 C10 124.0(12)
C8 C9 H9 118
C10 C9 H9 118
C11 C10 C9 117.3(12)
C11 C10 C14 122.3(12)
C9 C10 C14 120.4(12)
C10 C11 C12 121.7(12)
C10 C11 O11 117.3(11)
C12 C11 O11 121.0(11)
C11 C12 C13 118.7(12)
C11 C12 C31 122.1(11)
C13 C12 C31 119.0(11)
O13 C13 C12 114.4(11)
O13 C13 C8 123.3(11)
C12 C13 C8 122.2(11)
C63 C14 C15 112.0(10)
C63 C14 C10 114.0(10)
C15 C14 C10 112.4(10)
C63 C14 H14 105.9
C15 C14 H14 105.9
C10 C14 H14 105.9
C20 C15 C16 115.6(12)
C20 C15 C14 122.9(12)
C16 C15 C14 121.5(12)
C17 C16 C15 123.4(12)
C17 C16 H16 118.3
C15 C16 H16 118.3
C18 C17 C16 116.4(12)
C18 C17 C21 123.6(12)
C16 C17 C21 120.0(11)
C19 C18 C17 122.7(13)
C19 C18 O18 120.8(11)
C17 C18 O18 116.5(12)
C18 C19 C20 118.6(11)
C18 C19 C33 124.0(11)
C20 C19 C33 117.4(11)
C15 C20 C19 123.3(12)
C15 C20 O20 122.5(11)
C19 C20 O20 114.1(10)
C17 C21 C65 114.7(10)
C17 C21 C22 111.7(10)
C65 C21 C22 111.8(10)
C17 C21 H21 106
C65 C21 H21 106
C22 C21 H21 106
C27 C22 C23 119.5(12)
C27 C22 C21 121.4(11)
C23 C22 C21 119.1(11)
C22 C23 C24 121.8(12)
C22 C23 H23 119.1
C24 C23 H23 119.1
C25 C24 C23 118.0(11)
C25 C24 C28 120.0(11)
C23 C24 C28 122.0(11)
C24 C25 O25 118.3(10)
C24 C25 C26 121.7(11)
O25 C25 C26 119.8(11)
C27 C26 C25 117.8(12)
C27 C26 C35 118.3(11)
C25 C26 C35 123.8(12)
C22 C27 O27 125.9(12)
C22 C27 C26 121.1(12)
O27 C27 C26 113.0(11)
C1 C28 C24 113.3(10)
C1 C28 C67 112.1(11)
C24 C28 C67 111.0(10)
C1 C28 H28 106.6
C24 C28 H28 106.6
C67 C28 H28 106.6
C5 C29 N30 110.2(10)
C5 C29 H29A 109.6
N30 C29 H29A 109.6
C5 C29 H29B 109.6
N30 C29 H29B 109.6
H29A C29 H29B 108.1
C12 C31 N32 109.9(10)
C12 C31 H31A 109.7
N32 C31 H31A 109.7
C12 C31 H31B 109.7
N32 C31 H31B 109.7
H31A C31 H31B 108.2
N34 C33 C19 110.5(10)
N34 C33 H33A 109.6
C19 C33 H33A 109.6
N34 C33 H33B 109.6
C19 C33 H33B 109.6
H33A C33 H33B 108.1
N36 C35 C26 111.7(11)
N36 C35 H35A 109.3
C26 C35 H35A 109.3
N36 C35 H35B 109.3
C26 C35 H35B 109.3
H35A C35 H35B 107.9
N30 C37 C38 107.0(10)
N30 C37 C42 109.9(10)
C38 C37 C42 111.8(11)
N30 C37 H37 109.4
C38 C37 H37 109.4
C42 C37 H37 109.4
C37 C38 C39 109.0(12)
C37 C38 H38A 109.9
C39 C38 H38A 109.9
C37 C38 H38B 109.9
C39 C38 H38B 109.9
H38A C38 H38B 108.3
C38 C39 C40 110.4(13)
C38 C39 H39A 109.6
C40 C39 H39A 109.6
C38 C39 H39B 109.6
C40 C39 H39B 109.6
H39A C39 H39B 108.1
C41 C40 C39 112.0(14)
C41 C40 H40A 109.2
C39 C40 H40A 109.2
C41 C40 H40B 109.2
C39 C40 H40B 109.2
H40A C40 H40B 107.9
C40 C41 C42 109.4(13)
C40 C41 H41A 109.8
C42 C41 H41A 109.8
C40 C41 H41B 109.8
C42 C41 H41B 109.8
H41A C41 H41B 108.2
C41 C42 C37 109.7(12)
C41 C42 H42A 109.7
C37 C42 H42A 109.7
C41 C42 H42B 109.7
C37 C42 H42B 109.7
H42A C42 H42B 108.2
N32 C43 C44 111.0(11)
N32 C43 C48 109.1(11)
C44 C43 C48 109.4(11)
N32 C43 H43 109.1
C44 C43 H43 109.1
C48 C43 H43 109.1
C43 C44 C45 109.7(12)
C43 C44 H44A 109.7
C45 C44 H44A 109.7
C43 C44 H44B 109.7
C45 C44 H44B 109.7
H44A C44 H44B 108.2
C44 C45 C46 109.5(12)
C44 C45 H45A 109.8
C46 C45 H45A 109.8
C44 C45 H45B 109.8
C46 C45 H45B 109.8
H45A C45 H45B 108.2
C47 C46 C45 111.1(13)
C47 C46 H46A 109.4
C45 C46 H46A 109.4
C47 C46 H46B 109.4
C45 C46 H46B 109.4
H46A C46 H46B 108
C46 C47 C48 112.5(13)
C46 C47 H47A 109.1
C48 C47 H47A 109.1
C46 C47 H47B 109.1
C48 C47 H47B 109.1
H47A C47 H47B 107.8
C47 C48 C43 109.3(13)
C47 C48 H48A 109.8
C43 C48 H48A 109.8
C47 C48 H48B 109.8
C43 C48 H48B 109.8
H48A C48 H48B 108.3
C50 C49 C54 114.3(12)
C50 C49 N34 108.2(10)
C54 C49 N34 109.7(10)
C50 C49 H49 108.2
C54 C49 H49 108.2
N34 C49 H49 108.2
C49 C50 C51 110.1(11)
C49 C50 H50A 109.6
C51 C50 H50A 109.6
C49 C50 H50B 109.6
C51 C50 H50B 109.6
H50A C50 H50B 108.2
C50 C51 C52 110.4(12)
C50 C51 H51A 109.6
C52 C51 H51A 109.6
C50 C51 H51B 109.6
C52 C51 H51B 109.6
H51A C51 H51B 108.1
C53 C52 C51 110.3(12)
C53 C52 H52A 109.6
C51 C52 H52A 109.6
C53 C52 H52B 109.6
C51 C52 H52B 109.6
H52A C52 H52B 108.1
C52 C53 C54 111.4(12)
C52 C53 H53A 109.3
C54 C53 H53A 109.3
C52 C53 H53B 109.3
C54 C53 H53B 109.3
H53A C53 H53B 108
C49 C54 C53 109.4(11)
C49 C54 H54A 109.8
C53 C54 H54A 109.8
C49 C54 H54B 109.8
C53 C54 H54B 109.8
H54A C54 H54B 108.2
C60 C55 C56 112.7(12)
C60 C55 N36 109.7(10)
C56 C55 N36 108.0(11)
C60 C55 H55 108.8
C56 C55 H55 108.8
N36 C55 H55 108.8
C55 C56 C57 110.6(13)
C55 C56 H56A 109.5
C57 C56 H56A 109.5
C55 C56 H56B 109.5
C57 C56 H56B 109.5
H56A C56 H56B 108.1
C58 C57 C56 110.4(13)
C58 C57 H57A 109.6
C56 C57 H57A 109.6
C58 C57 H57B 109.6
C56 C57 H57B 109.6
H57A C57 H57B 108.1
C57 C58 C59 112.3(13)
C57 C58 H58A 109.1
C59 C58 H58A 109.1
C57 C58 H58B 109.1
C59 C58 H58B 109.1
H58A C58 H58B 107.9
C58 C59 C60 108.2(12)
C58 C59 H59A 110.1
C60 C59 H59A 110.1
C58 C59 H59B 110.1
C60 C59 H59B 110.1
H59A C59 H59B 108.4
C55 C60 C59 109.6(12)
C55 C60 H60A 109.8
C59 C60 H60A 109.8
C55 C60 H60B 109.8
C59 C60 H60B 109.8
H60A C60 H60B 108.2
C62 C61 C7 114.5(11)
C62 C61 H61A 108.6
C7 C61 H61A 108.6
C62 C61 H61B 108.6
C7 C61 H61B 108.6
H61A C61 H61B 107.6
C61 C62 H62A 109.5
C61 C62 H62B 109.5
H62A C62 H62B 109.5
C61 C62 H62C 109.5
H62A C62 H62C 109.5
H62B C62 H62C 109.5
C64 C63 C14 114.7(12)
C64 C63 H63A 108.6
C14 C63 H63A 108.6
C64 C63 H63B 108.6
C14 C63 H63B 108.6
H63A C63 H63B 107.6
C63 C64 H64A 109.5
C63 C64 H64B 109.5
H64A C64 H64B 109.5
C63 C64 H64C 109.5
H64A C64 H64C 109.5
H64B C64 H64C 109.5
C66 C65 C21 112.9(11)
C66 C65 H65A 109
C21 C65 H65A 109
C66 C65 H65B 109
C21 C65 H65B 109
H65A C65 H65B 107.8
C65 C66 H66A 109.5
C65 C66 H66B 109.5
H66A C66 H66B 109.5
C65 C66 H66C 109.5
H66A C66 H66C 109.5
H66B C66 H66C 109.5
C68 C67 C28 113.1(12)
C68 C67 H67A 109
C28 C67 H67A 109
C68 C67 H67B 109
C28 C67 H67B 109
H67A C67 H67B 107.8
C67 C68 H68A 109.5
C67 C68 H68B 109.5
H68A C68 H68B 109.5
C67 C68 H68C 109.5
H68A C68 H68C 109.5
H68B C68 H68C 109.5
Cl3A C1A Cl1A 109.9(4)
Cl3A C1A Cl2A 111.0(5)
Cl1A C1A Cl2A 110.1(4)
Cl1' C1A Cl2' 110.9(6)
Cl1' C1A Cl3' 105.8(6)
Cl2' C1A Cl3' 106.2(6)
Cl1' C1A Br1A 109.8(9)
Cl3A C1A Br1A 106.7(5)
Cl1A C1A Br1A 110.9(5)
Cl2A C1A Br1A 108.2(4)
Cl2' C1A Br1A 104.4(9)
Cl3' C1A Br1A 119.6(9)
Cl2B C1B Cl1B 109.4(7)
Cl2B C1B Cl3B 110.4(8)
Cl1B C1B Cl3B 107.8(8)
Cl2B C1B Br1B 110.1(7)
Cl1B C1B Br1B 109.5(7)
Cl3B C1B Br1B 109.6(7)
Cl3C C1C Cl1C 111.2(6)
Cl3C C1C Cl2C 111.3(8)
Cl1C C1C Cl2C 107.8(7)
Cl3C C1C Br1C 110.2(6)
Cl1C C1C Br1C 109.4(6)
Cl2C C1C Br1C 106.8(5)
Cl1D C1D Cl2D 112.7(6)
Cl1D C1D Cl3D 107.9(7)
Cl2D C1D Cl3D 105.2(6)
Cl1D C1D Br1D 110.0(5)
Cl2D C1D Br1D 110.2(5)
Cl3D C1D Br1D 110.7(5)
Cl2E C1E Cl3E 109.3(8)
Cl2E C1E Cl1E 109.7(8)
Cl3E C1E Cl1E 108.9(7)
Cl2E C1E Br1E 110.2(7)
Cl3E C1E Br1E 110.0(7)
Cl1E C1E Br1E 108.9(7)
Cl1F C1F Cl3F 120.9(12)
Cl1F C1F Cl2F 103.5(8)
Cl3F C1F Cl2F 107.1(9)
Cl1F C1F Br1F 107.4(7)
Cl3F C1F Br1F 101.6(8)
Cl2F C1F Br1F 117.1(9)

loop_
_geom_bond_atom_site_label_1
_geom_bond_atom_site_label_2
_geom_bond_distance
N30 C29 1.516(16)
N30 C37 1.524(15)
N30 H30A 0.99
N30 H30B 0.99
N32 C43 1.484(16)
N32 C31 1.528(16)
N32 H32A 0.99
N32 H32B 0.99
N34 C33 1.487(16)
N34 C49 1.542(15)
N34 H34A 0.99
N34 H34B 0.99
N36 C35 1.480(16)
N36 C55 1.540(16)
N36 H36A 0.99
N36 H36B 0.99
O4 C4 1.382(15)
O4 H4 0.84
O6 C6 1.380(14)
O6 H6 0.84
O11 C11 1.413(15)
O11 H11 0.84
O13 C13 1.362(14)
O13 H13 0.84
O18 C18 1.403(16)
O18 H18 0.84
O20 C20 1.412(15)
O20 H20 0.84
O25 C25 1.399(14)
O25 H25 0.84
O27 C27 1.352(15)
O27 H27 0.84
C1 C2 1.380(17)
C1 C6 1.411(17)
C1 C28 1.480(18)
C2 C3 1.407(17)
C2 H2 0.95
C3 C4 1.403(18)
C3 C7 1.516(17)
C4 C5 1.373(18)
C5 C6 1.394(17)
C5 C29 1.502(16)
C7 C8 1.529(17)
C7 C61 1.556(16)
C7 H7 1
C8 C9 1.373(17)
C8 C13 1.412(17)
C9 C10 1.398(18)
C9 H9 0.95
C10 C11 1.375(18)
C10 C14 1.532(18)
C11 C12 1.392(18)
C12 C13 1.374(17)
C12 C31 1.524(17)
C14 C63 1.538(18)
C14 C15 1.537(18)
C14 H14 1
C15 C20 1.362(18)
C15 C16 1.411(17)
C16 C17 1.403(18)
C16 H16 0.95
C17 C18 1.380(17)
C17 C21 1.493(17)
C18 C19 1.359(18)
C19 C20 1.395(18)
C19 C33 1.531(17)
C21 C65 1.531(17)
C21 C22 1.561(17)
C21 H21 1
C22 C27 1.360(18)
C22 C23 1.398(18)
C23 C24 1.380(18)
C23 H23 0.95
C24 C25 1.389(17)
C24 C28 1.542(17)
C25 C26 1.404(17)
C26 C27 1.411(18)
C26 C35 1.501(18)
C28 C67 1.562(17)
C28 H28 1
C29 H29A 0.99
C29 H29B 0.99
C31 H31A 0.99
C31 H31B 0.99
C33 H33A 0.99
C33 H33B 0.99
C35 H35A 0.99
C35 H35B 0.99
C37 C38 1.521(19)
C37 C42 1.522(19)
C37 H37 1
C38 C39 1.54(2)
C38 H38A 0.99
C38 H38B 0.99
C39 C40 1.51(3)
C39 H39A 0.99
C39 H39B 0.99
C40 C41 1.53(2)
C40 H40A 0.99
C40 H40B 0.99
C41 C42 1.527(19)
C41 H41A 0.99
C41 H41B 0.99
C42 H42A 0.99
C42 H42B 0.99
C43 C44 1.53(2)
C43 C48 1.55(2)
C43 H43 1
C44 C45 1.530(18)
C44 H44A 0.99
C44 H44B 0.99
C45 C46 1.56(2)
C45 H45A 0.99
C45 H45B 0.99
C46 C47 1.46(2)
C46 H46A 0.99
C46 H46B 0.99
C47 C48 1.56(2)
C47 H47A 0.99
C47 H47B 0.99
C48 H48A 0.99
C48 H48B 0.99
C49 C50 1.494(18)
C49 C54 1.517(19)
C49 H49 1
C50 C51 1.533(18)
C50 H50A 0.99
C50 H50B 0.99
C51 C52 1.55(2)
C51 H51A 0.99
C51 H51B 0.99
C52 C53 1.53(2)
C52 H52A 0.99
C52 H52B 0.99
C53 C54 1.541(19)
C53 H53A 0.99
C53 H53B 0.99
C54 H54A 0.99
C54 H54B 0.99
C55 C60 1.492(19)
C55 C56 1.515(19)
C55 H55 1
C56 C57 1.53(2)
C56 H56A 0.99
C56 H56B 0.99
C57 C58 1.47(2)
C57 H57A 0.99
C57 H57B 0.99
C58 C59 1.55(2)
C58 H58A 0.99
C58 H58B 0.99
C59 C60 1.548(19)
C59 H59A 0.99
C59 H59B 0.99
C60 H60A 0.99
C60 H60B 0.99
C61 C62 1.506(19)
C61 H61A 0.99
C61 H61B 0.99
C62 H62A 0.98
C62 H62B 0.98
C62 H62C 0.98
C63 C64 1.46(2)
C63 H63A 0.99
C63 H63B 0.99
C64 H64A 0.98
C64 H64B 0.98
C64 H64C 0.98
C65 C66 1.519(18)
C65 H65A 0.99
C65 H65B 0.99
C66 H66A 0.98
C66 H66B 0.98
C66 H66C 0.98
C67 C68 1.507(19)
C67 H67A 0.99
C67 H67B 0.99
C68 H68A 0.98
C68 H68B 0.98
C68 H68C 0.98
C1A Cl1' 1.756(7)
C1A Cl3A 1.757(7)
C1A Cl1A 1.754(7)
C1A Cl2A 1.759(7)
C1A Cl2' 1.766(7)
C1A Cl3' 1.793(7)
C1A Br1A 1.927(8)
C1B Cl2B 1.737(16)
C1B Cl1B 1.755(16)
C1B Cl3B 1.759(8)
C1B Br1B 1.936(13)
C1C Cl3C 1.730(14)
C1C Cl1C 1.753(14)
C1C Cl2C 1.765(9)
C1C Br1C 1.932(7)
C1D Cl1D 1.737(9)
C1D Cl2D 1.746(9)
C1D Cl3D 1.757(9)
C1D Br1D 1.919(7)
C1E Cl2E 1.756(14)
C1E Cl3E 1.769(14)
C1E Cl1E 1.798(15)
C1E Br1E 1.913(14)
C1F Cl1F 1.750(9)
C1F Cl3F 1.755(9)
C1F Cl2F 1.762(9)
C1F Br1F 1.929(8)

loop_
_geom_torsion_atom_site_label_1
_geom_torsion_atom_site_label_2
_geom_torsion_atom_site_label_3
_geom_torsion_atom_site_label_4
_geom_torsion
C6 C1 C2 C3 0.0(17)
C28 C1 C2 C3 -179.8(12)
C1 C2 C3 C4 0.5(18)
C1 C2 C3 C7 179.5(11)
C2 C3 C4 O4 177.6(10)
C7 C3 C4 O4 -1.3(17)
C2 C3 C4 C5 -0.3(18)
C7 C3 C4 C5 -179.2(11)
O4 C4 C5 C6 -178.3(11)
C3 C4 C5 C6 -0.5(18)
O4 C4 C5 C29 -0.2(19)
C3 C4 C5 C29 177.7(12)
C2 C1 C6 O6 -179.9(11)
C28 C1 C6 O6 -0.1(18)
C2 C1 C6 C5 -0.9(17)
C28 C1 C6 C5 178.9(11)
C4 C5 C6 O6 -179.8(11)
C29 C5 C6 O6 1.9(16)
C4 C5 C6 C1 1.1(18)
C29 C5 C6 C1 -177.2(11)
C4 C3 C7 C8 -92.6(14)
C2 C3 C7 C8 88.5(14)
C4 C3 C7 C61 140.5(12)
C2 C3 C7 C61 -38.4(16)
C3 C7 C8 C9 -87.7(14)
C61 C7 C8 C9 39.9(16)
C3 C7 C8 C13 90.7(13)
C61 C7 C8 C13 -141.7(11)
C13 C8 C9 C10 0.4(18)
C7 C8 C9 C10 178.9(11)
C8 C9 C10 C11 -1.1(19)
C8 C9 C10 C14 179.6(11)
C9 C10 C11 C12 1.9(18)
C14 C10 C11 C12 -178.8(11)
C9 C10 C11 O11 -179.8(10)
C14 C10 C11 O11 -0.5(18)
C10 C11 C12 C13 -2.2(18)
O11 C11 C12 C13 179.6(10)
C10 C11 C12 C31 173.6(12)
O11 C11 C12 C31 -4.6(18)
C11 C12 C13 O13 -179.5(10)
C31 C12 C13 O13 4.5(16)
C11 C12 C13 C8 1.5(18)
C31 C12 C13 C8 -174.5(11)
C9 C8 C13 O13 -179.5(10)
C7 C8 C13 O13 1.9(17)
C9 C8 C13 C12 -0.6(17)
C7 C8 C13 C12 -179.2(11)
C11 C10 C14 C63 141.1(12)
C9 C10 C14 C63 -39.6(16)
C11 C10 C14 C15 -90.1(15)
C9 C10 C14 C15 89.2(14)
C63 C14 C15 C20 -143.0(12)
C10 C14 C15 C20 87.1(14)
C63 C14 C15 C16 38.6(15)
C10 C14 C15 C16 -91.3(14)
C20 C15 C16 C17 0.1(18)
C14 C15 C16 C17 178.7(11)
C15 C16 C17 C18 1.3(18)
C15 C16 C17 C21 -177.3(11)
C16 C17 C18 C19 -1.6(18)
C21 C17 C18 C19 177.0(12)
C16 C17 C18 O18 178.5(10)
C21 C17 C18 O18 -2.9(18)
C17 C18 C19 C20 0.4(19)
O18 C18 C19 C20 -179.7(11)
C17 C18 C19 C33 179.7(12)
O18 C18 C19 C33 -0.4(19)
C16 C15 C20 C19 -1.4(17)
C14 C15 C20 C19 -179.9(11)
C16 C15 C20 O20 -178.1(10)
C14 C15 C20 O20 3.4(18)
C18 C19 C20 C15 1.2(19)
C33 C19 C20 C15 -178.1(11)
C18 C19 C20 O20 178.1(10)
C33 C19 C20 O20 -1.2(15)
C18 C17 C21 C65 144.4(12)
C16 C17 C21 C65 -37.1(16)
C18 C17 C21 C22 -87.1(15)
C16 C17 C21 C22 91.4(13)
C17 C21 C22 C27 90.4(14)
C65 C21 C22 C27 -139.5(12)
C17 C21 C22 C23 -89.7(13)
C65 C21 C22 C23 40.4(15)
C27 C22 C23 C24 -1.0(18)
C21 C22 C23 C24 179.1(11)
C22 C23 C24 C25 -1.1(18)
C22 C23 C24 C28 -178.9(11)
C23 C24 C25 O25 178.5(10)
C28 C24 C25 O25 -3.6(17)
C23 C24 C25 C26 2.4(18)
C28 C24 C25 C26 -179.8(11)
C24 C25 C26 C27 -1.6(18)
O25 C25 C26 C27 -177.7(10)
C24 C25 C26 C35 175.0(12)
O25 C25 C26 C35 -1.1(18)
C23 C22 C27 O27 -178.5(11)
C21 C22 C27 O27 1.4(19)
C23 C22 C27 C26 1.8(18)
C21 C22 C27 C26 -178.3(11)
C25 C26 C27 C22 -0.5(18)
C35 C26 C27 C22 -177.3(11)
C25 C26 C27 O27 179.8(10)
C35 C26 C27 O27 3.0(16)
C2 C1 C28 C24 -87.4(14)
C6 C1 C28 C24 92.9(14)
C2 C1 C28 C67 39.3(16)
C6 C1 C28 C67 -140.5(12)
C25 C24 C28 C1 -92.7(14)
C23 C24 C28 C1 85.0(15)
C25 C24 C28 C67 140.1(12)
C23 C24 C28 C67 -42.2(15)
C4 C5 C29 N30 106.8(14)
C6 C5 C29 N30 -75.0(14)
C37 N30 C29 C5 175.2(10)
C11 C12 C31 N32 113.2(13)
C13 C12 C31 N32 -71.0(14)
C43 N32 C31 C12 173.0(10)
C49 N34 C33 C19 175.1(10)
C18 C19 C33 N34 106.8(14)
C20 C19 C33 N34 -74.0(14)
C55 N36 C35 C26 176.8(10)
C27 C26 C35 N36 -72.7(15)
C25 C26 C35 N36 110.7(14)
C29 N30 C37 C38 166.3(11)
C29 N30 C37 C42 -72.1(14)
N30 C37 C38 C39 178.9(12)
C42 C37 C38 C39 58.5(16)
C37 C38 C39 C40 -56.6(18)
C38 C39 C40 C41 57.3(19)
C39 C40 C41 C42 -57.2(19)
C40 C41 C42 C37 56.9(17)
N30 C37 C42 C41 -178.1(11)
C38 C37 C42 C41 -59.4(15)
C31 N32 C43 C44 -72.8(14)
C31 N32 C43 C48 166.7(11)
N32 C43 C44 C45 178.7(11)
C48 C43 C44 C45 -61.0(15)
C43 C44 C45 C46 59.6(16)
C44 C45 C46 C47 -57.4(17)
C45 C46 C47 C48 56.0(18)
C46 C47 C48 C43 -56.4(17)
N32 C43 C48 C47 179.1(11)
C44 C43 C48 C47 57.6(15)
C33 N34 C49 C50 164.8(11)
C33 N34 C49 C54 -69.9(14)
C54 C49 C50 C51 56.8(15)
N34 C49 C50 C51 179.3(11)
C49 C50 C51 C52 -56.0(16)
C50 C51 C52 C53 56.8(17)
C51 C52 C53 C54 -56.6(17)
C50 C49 C54 C53 -55.6(15)
N34 C49 C54 C53 -177.2(10)
C52 C53 C54 C49 54.6(16)
C35 N36 C55 C60 -72.3(14)
C35 N36 C55 C56 164.6(11)
C60 C55 C56 C57 55.7(16)
N36 C55 C56 C57 177.0(11)
C55 C56 C57 C58 -54.7(17)
C56 C57 C58 C59 58.0(18)
C57 C58 C59 C60 -59.3(17)
C56 C55 C60 C59 -57.6(15)
N36 C55 C60 C59 -178.0(10)
C58 C59 C60 C55 57.2(16)
C8 C7 C61 C62 59.7(15)
C3 C7 C61 C62 -174.5(12)
C15 C14 C63 C64 59.9(16)
C10 C14 C63 C64 -171.0(13)
C17 C21 C65 C66 -64.3(15)
C22 C21 C65 C66 167.3(11)
C1 C28 C67 C68 64.3(14)
C24 C28 C67 C68 -167.8(11)
